data_1547783
loop_
_publ_author_name
'An, Yuanyuan'
'Wu, Jie'

_publ_section_title
;
 Synthesis of Tetrahydropyridine Derivatives through a Reaction of
 1,6-Enynes, Sulfur Dioxide, and Aryldiazonium Tetrafluoroborates.
;
_journal_issue 21
_journal_name_full 'Organic letters'
_journal_page_first 6028
_journal_page_last 6031
_journal_paper_doi 10.1021/acs.orglett.7b03195
_journal_volume 19
_journal_year 2017
_chemical_formula_sum 'C27 H29 N3 O4 S2'
_chemical_formula_weight 523.65
_space_group_crystal_system monoclinic
_space_group_IT_number 4
_space_group_name_Hall 'P 2yb'
_space_group_name_H-M_alt 'P 1 21 1'
_symmetry_space_group_name_Hall 'P 2yb'
_symmetry_space_group_name_H-M 'P 1 21 1'
_atom_sites_solution_hydrogens geom
_audit_creation_method SHELXL-2014/7
_cell_angle_alpha 90
_cell_angle_beta 95.755(4)
_cell_angle_gamma 90
_cell_formula_units_Z 2
_cell_length_a 7.9678(18)
_cell_length_b 10.943(3)
_cell_length_c 15.044(4)
_cell_measurement_reflns_used 1336
_cell_measurement_temperature 173(2)
_cell_measurement_theta_max 21.28
_cell_measurement_theta_min 2.31
_cell_volume 1305.1(6)
_computing_cell_refinement 'Bruker SAINT'
_computing_data_collection 'Bruker APEX2'
_computing_data_reduction 'Bruker SAINT'
_computing_molecular_graphics 'Bruker SHELXTL'
_computing_publication_material 'Bruker SHELXTL'
_computing_structure_refinement 'SHELXL-2014/7 (Sheldrick, 2014)'
_computing_structure_solution 'SHELXS-97 (Sheldrick, 2008)'
_diffrn_ambient_temperature 173(2)
_diffrn_measured_fraction_theta_full 0.992
_diffrn_measured_fraction_theta_max 0.986
_diffrn_measurement_device_type 'Bruker APEX-II CCD'
_diffrn_measurement_method '\f and \w scans'
_diffrn_radiation_type MoK\a
_diffrn_radiation_wavelength 0.71073
_diffrn_reflns_av_R_equivalents 0.0517
_diffrn_reflns_av_unetI/netI 0.0910
_diffrn_reflns_Laue_measured_fraction_full 0.992
_diffrn_reflns_Laue_measured_fraction_max 0.986
_diffrn_reflns_limit_h_max 9
_diffrn_reflns_limit_h_min -10
_diffrn_reflns_limit_k_max 10
_diffrn_reflns_limit_k_min -14
_diffrn_reflns_limit_l_max 19
_diffrn_reflns_limit_l_min -18
_diffrn_reflns_number 8419
_diffrn_reflns_point_group_measured_fraction_full 0.755
_diffrn_reflns_point_group_measured_fraction_max 0.741
_diffrn_reflns_theta_full 25.242
_diffrn_reflns_theta_max 27.406
_diffrn_reflns_theta_min 2.305
_exptl_absorpt_coefficient_mu 0.242
_exptl_absorpt_correction_T_max 0.982
_exptl_absorpt_correction_T_min 0.836
_exptl_absorpt_correction_type multi-scan
_exptl_absorpt_process_details sadabs
_exptl_crystal_colour yellow
_exptl_crystal_density_diffrn 1.333
_exptl_crystal_description prism
_exptl_crystal_F_000 552
_exptl_crystal_size_max 0.300
_exptl_crystal_size_mid 0.070
_exptl_crystal_size_min 0.040
_refine_diff_density_max 0.389
_refine_diff_density_min -0.297
_refine_diff_density_rms 0.063
_refine_ls_abs_structure_details
; 
 Flack x determined using 727 quotients [(I+)-(I-)]/[(I+)+(I-)] 
 (Parsons, Flack and Wagner, Acta Cryst. B69 (2013) 249-259). 
;
_refine_ls_abs_structure_Flack 0.03(8)
_refine_ls_extinction_method none
_refine_ls_goodness_of_fit_ref 1.018
_refine_ls_hydrogen_treatment constr
_refine_ls_matrix_type full
_refine_ls_number_parameters 328
_refine_ls_number_reflns 4402
_refine_ls_number_restraints 1
_refine_ls_restrained_S_all 1.018
_refine_ls_R_factor_all 0.0867
_refine_ls_R_factor_gt 0.0514
_refine_ls_shift/su_max 0.000
_refine_ls_shift/su_mean 0.000
_refine_ls_structure_factor_coef Fsqd
_refine_ls_weighting_details 'w=1/[\s^2^(Fo^2^)+(0.0493P)^2^+0.3935P] where P=(Fo^2^+2Fc^2^)/3'
_refine_ls_weighting_scheme calc
_refine_ls_wR_factor_gt 0.1060
_refine_ls_wR_factor_ref 0.1281
_reflns_Friedel_coverage 0.428
_reflns_Friedel_fraction_full 0.489
_reflns_Friedel_fraction_max 0.469
_reflns_number_gt 3143
_reflns_number_total 4402
_reflns_threshold_expression 'I > 2\s(I)'
_cod_data_source_file ol7b03195_si_002.cif
_cod_data_source_block mo_71012a
_cod_depositor_comments 'Adding full bibliography for 1547782--1547783.cif.'
_cod_original_cell_volume 1305.1(5)
_cod_database_code 1547783
_shelx_shelxl_version_number 2014/7
_shelx_space_group_comment
; 
The symmetry employed for this shelxl refinement is uniquely defined 
by the following loop, which should always be used as a source of 
symmetry information in preference to the above space-group names. 
They are only intended as comments. 
;
_shelx_estimated_absorpt_t_min 0.931
_shelx_estimated_absorpt_t_max 0.990

loop_
_space_group_symop_operation_xyz
'x, y, z'
'-x, y+1/2, -z'

loop_
_atom_site_label
_atom_site_type_symbol
_atom_site_fract_x
_atom_site_fract_y
_atom_site_fract_z
_atom_site_U_iso_or_equiv
_atom_site_adp_type
_atom_site_occupancy
_atom_site_site_symmetry_order
_atom_site_calc_flag
_atom_site_refinement_flags_posn
_atom_site_refinement_flags_adp
S1 S 1.07103(15) 0.77954(13) 0.39635(7) 0.0244(3) Uani 1 1 d . .
S2 S 0.49825(16) 0.93547(15) 0.15591(9) 0.0362(4) Uani 1 1 d . .
N1 N 0.6819(5) 0.8707(5) 0.1588(3) 0.0306(11) Uani 1 1 d . .
N2 N 0.9722(6) 0.7646(5) -0.0253(3) 0.0355(11) Uani 1 1 d . .
N3 N 0.9453(6) 0.6861(5) -0.0835(3) 0.0337(11) Uani 1 1 d . .
O1 O 1.1165(5) 0.8972(3) 0.4339(2) 0.0341(9) Uani 1 1 d . .
O2 O 0.9117(4) 0.7291(4) 0.4150(2) 0.0357(10) Uani 1 1 d . .
O3 O 0.4243(4) 0.9259(5) 0.0660(3) 0.0461(11) Uani 1 1 d . .
O4 O 0.4196(5) 0.8788(4) 0.2276(3) 0.0473(12) Uani 1 1 d . .
C1 C 0.7739(6) 0.8448(6) 0.2459(3) 0.0340(14) Uani 1 1 d . .
H1A H 0.7247 0.7738 0.2747 0.041 Uiso 1 1 calc R U
H1B H 0.7729 0.9164 0.2861 0.041 Uiso 1 1 calc R U
C2 C 0.9512(6) 0.8171(5) 0.2233(3) 0.0257(12) Uani 1 1 d . .
C3 C 0.9587(6) 0.8366(5) 0.1228(3) 0.0256(12) Uani 1 1 d . .
H3 H 1.0597 0.8880 0.1145 0.031 Uiso 1 1 calc R U
C4 C 0.8014(6) 0.9121(6) 0.0954(3) 0.0317(13) Uani 1 1 d . .
H4A H 0.8249 1.0007 0.1021 0.038 Uiso 1 1 calc R U
H4B H 0.7568 0.8950 0.0329 0.038 Uiso 1 1 calc R U
C5 C 1.0803(6) 0.7882(5) 0.2803(3) 0.0239(11) Uani 1 1 d . .
H5 H 1.1849 0.7710 0.2577 0.029 Uiso 1 1 calc R U
C6 C 1.2338(6) 0.6757(5) 0.4324(3) 0.0213(10) Uani 1 1 d . .
C7 C 1.1944(7) 0.5662(5) 0.4719(3) 0.0305(13) Uani 1 1 d . .
H7 H 1.0804 0.5446 0.4772 0.037 Uiso 1 1 calc R U
C8 C 1.3234(7) 0.4897(6) 0.5030(4) 0.0377(14) Uani 1 1 d . .
H8 H 1.2985 0.4144 0.5302 0.045 Uiso 1 1 calc R U
C9 C 1.4914(8) 0.5215(6) 0.4951(5) 0.0385(14) Uani 1 1 d . .
H9 H 1.5802 0.4684 0.5172 0.046 Uiso 1 1 calc R U
C10 C 1.5271(7) 0.6312(6) 0.4548(4) 0.0347(14) Uani 1 1 d . .
H10 H 1.6409 0.6528 0.4488 0.042 Uiso 1 1 calc R U
C11 C 1.4001(6) 0.7083(5) 0.4237(3) 0.0282(12) Uani 1 1 d . .
H11 H 1.4250 0.7835 0.3964 0.034 Uiso 1 1 calc R U
C12 C 0.5222(7) 1.0915(6) 0.1823(4) 0.0358(14) Uani 1 1 d . .
C13 C 0.5411(7) 1.1757(7) 0.1154(4) 0.0404(15) Uani 1 1 d . .
H13 H 0.5493 1.1488 0.0559 0.049 Uiso 1 1 calc R U
C14 C 0.5480(9) 1.2976(7) 0.1351(4) 0.0550(19) Uani 1 1 d . .
H14 H 0.5606 1.3547 0.0886 0.066 Uiso 1 1 calc R U
C15 C 0.5371(9) 1.3400(8) 0.2208(5) 0.0577(19) Uani 1 1 d . .
C16 C 0.5257(10) 1.2532(8) 0.2875(5) 0.066(2) Uani 1 1 d . .
H16 H 0.5230 1.2798 0.3475 0.080 Uiso 1 1 calc R U
C17 C 0.5183(8) 1.1307(8) 0.2692(4) 0.0527(19) Uani 1 1 d . .
H17 H 0.5106 1.0732 0.3159 0.063 Uiso 1 1 calc R U
C18 C 0.9708(7) 0.7169(5) 0.0674(4) 0.0308(13) Uani 1 1 d . .
C19 C 0.8251(7) 0.6323(6) 0.0771(4) 0.0389(15) Uani 1 1 d . .
H19A H 0.7190 0.6750 0.0591 0.058 Uiso 1 1 calc R U
H19B H 0.8271 0.6064 0.1396 0.058 Uiso 1 1 calc R U
H19C H 0.8343 0.5605 0.0390 0.058 Uiso 1 1 calc R U
C20 C 1.1391(8) 0.6537(6) 0.0907(4) 0.0387(15) Uani 1 1 d . .
H20A H 1.1487 0.5840 0.0506 0.058 Uiso 1 1 calc R U
H20B H 1.1463 0.6247 0.1526 0.058 Uiso 1 1 calc R U
H20C H 1.2309 0.7115 0.0840 0.058 Uiso 1 1 calc R U
C21 C 0.9501(8) 0.7282(6) -0.1740(4) 0.0344(14) Uani 1 1 d . .
C22 C 0.9210(8) 0.6439(6) -0.2406(4) 0.0403(15) Uani 1 1 d . .
H22 H 0.8970 0.5618 -0.2257 0.048 Uiso 1 1 calc R U
C23 C 0.9256(9) 0.6750(7) -0.3284(4) 0.0476(17) Uani 1 1 d . .
H23 H 0.9057 0.6152 -0.3741 0.057 Uiso 1 1 calc R U
C24 C 0.9596(9) 0.7948(7) -0.3497(4) 0.0544(19) Uani 1 1 d . .
H24 H 0.9640 0.8175 -0.4104 0.065 Uiso 1 1 calc R U
C25 C 0.9871(12) 0.8813(7) -0.2835(4) 0.070(3) Uani 1 1 d . .
H25 H 1.0081 0.9639 -0.2984 0.084 Uiso 1 1 calc R U
C26 C 0.9841(9) 0.8476(7) -0.1955(4) 0.0517(19) Uani 1 1 d . .
H26 H 1.0054 0.9067 -0.1495 0.062 Uiso 1 1 calc R U
C27 C 0.5396(15) 1.4734(9) 0.2422(8) 0.109(4) Uani 1 1 d . .
H27A H 0.4439 1.4932 0.2758 0.164 Uiso 1 1 calc R U
H27B H 0.5312 1.5207 0.1866 0.164 Uiso 1 1 calc R U
H27C H 0.6452 1.4937 0.2783 0.164 Uiso 1 1 calc R U

loop_
_atom_site_aniso_label
_atom_site_aniso_U_11
_atom_site_aniso_U_22
_atom_site_aniso_U_33
_atom_site_aniso_U_23
_atom_site_aniso_U_13
_atom_site_aniso_U_12
S1 0.0237(6) 0.0330(7) 0.0165(6) 0.0006(6) 0.0027(4) 0.0017(6)
S2 0.0236(7) 0.0491(10) 0.0356(8) 0.0080(7) 0.0020(5) 0.0005(7)
N1 0.022(2) 0.047(3) 0.022(2) 0.010(2) 0.0027(17) 0.001(2)
N2 0.055(3) 0.029(3) 0.023(2) -0.001(2) 0.006(2) -0.002(2)
N3 0.046(3) 0.030(3) 0.023(2) 0.001(2) -0.003(2) 0.001(2)
O1 0.043(2) 0.030(2) 0.028(2) -0.0033(16) 0.0030(16) 0.0064(18)
O2 0.0226(18) 0.060(3) 0.026(2) 0.0098(18) 0.0057(15) 0.0009(18)
O3 0.033(2) 0.059(3) 0.044(2) 0.002(2) -0.0095(17) 0.007(2)
O4 0.027(2) 0.065(3) 0.051(3) 0.019(2) 0.0095(18) -0.001(2)
C1 0.027(3) 0.055(4) 0.020(3) 0.008(3) 0.006(2) 0.008(3)
C2 0.025(3) 0.032(3) 0.020(3) 0.003(2) 0.005(2) -0.001(2)
C3 0.028(3) 0.028(3) 0.020(3) 0.000(2) 0.002(2) -0.005(2)
C4 0.032(3) 0.039(4) 0.025(3) 0.008(2) 0.006(2) -0.004(3)
C5 0.022(2) 0.032(3) 0.019(2) -0.001(2) 0.0071(18) 0.000(3)
C6 0.025(2) 0.021(3) 0.018(2) -0.001(2) 0.0014(19) 0.003(2)
C7 0.028(3) 0.038(4) 0.025(3) 0.003(2) 0.000(2) -0.009(3)
C8 0.039(3) 0.039(4) 0.035(3) 0.014(3) 0.003(2) -0.006(3)
C9 0.038(3) 0.034(4) 0.044(3) 0.010(3) 0.006(2) 0.011(3)
C10 0.022(3) 0.045(4) 0.036(3) 0.002(3) 0.001(2) 0.006(3)
C11 0.031(3) 0.024(3) 0.029(3) 0.001(2) 0.002(2) -0.002(2)
C12 0.031(3) 0.047(4) 0.029(3) 0.004(3) 0.001(2) 0.001(3)
C13 0.041(3) 0.057(5) 0.024(3) 0.000(3) 0.003(2) 0.002(3)
C14 0.071(4) 0.057(6) 0.039(4) 0.013(3) 0.014(3) 0.001(4)
C15 0.060(4) 0.065(5) 0.049(4) -0.008(4) 0.010(3) -0.009(4)
C16 0.096(6) 0.072(7) 0.033(4) -0.002(4) 0.017(4) -0.001(5)
C17 0.058(4) 0.072(6) 0.028(3) 0.005(3) 0.009(3) -0.004(4)
C18 0.043(3) 0.029(3) 0.021(3) -0.003(2) 0.006(2) -0.003(3)
C19 0.049(4) 0.038(4) 0.029(3) 0.005(3) -0.003(3) -0.007(3)
C20 0.054(4) 0.038(4) 0.023(3) -0.004(3) 0.002(3) 0.007(3)
C21 0.053(4) 0.029(3) 0.021(3) -0.002(2) 0.005(2) 0.005(3)
C22 0.065(4) 0.029(3) 0.025(3) -0.001(2) -0.007(3) 0.006(3)
C23 0.072(5) 0.046(4) 0.023(3) -0.006(3) -0.001(3) 0.017(4)
C24 0.092(5) 0.051(5) 0.020(3) 0.004(3) 0.005(3) 0.013(4)
C25 0.145(8) 0.037(4) 0.030(4) 0.003(3) 0.012(4) -0.013(5)
C26 0.098(5) 0.031(4) 0.024(3) -0.004(3) -0.003(3) 0.001(4)
C27 0.160(10) 0.060(7) 0.120(9) -0.026(6) 0.070(8) -0.026(7)

loop_
_atom_type_symbol
_atom_type_description
_atom_type_scat_dispersion_real
_atom_type_scat_dispersion_imag
_atom_type_scat_source
C C 0.0033 0.0016 'International Tables Vol C Tables 4.2.6.8 and 6.1.1.4'
H H 0.0000 0.0000 'International Tables Vol C Tables 4.2.6.8 and 6.1.1.4'
N N 0.0061 0.0033 'International Tables Vol C Tables 4.2.6.8 and 6.1.1.4'
O O 0.0106 0.0060 'International Tables Vol C Tables 4.2.6.8 and 6.1.1.4'
S S 0.1246 0.1234 'International Tables Vol C Tables 4.2.6.8 and 6.1.1.4'

loop_
_geom_angle_atom_site_label_1
_geom_angle_atom_site_label_2
_geom_angle_atom_site_label_3
_geom_angle
O2 S1 O1 117.4(2)
O2 S1 C5 109.9(2)
O1 S1 C5 107.9(2)
O2 S1 C6 109.2(2)
O1 S1 C6 107.9(2)
C5 S1 C6 103.7(2)
O3 S2 O4 120.6(3)
O3 S2 N1 106.2(2)
O4 S2 N1 104.5(2)
O3 S2 C12 108.1(3)
O4 S2 C12 107.1(3)
N1 S2 C12 109.9(3)
C1 N1 C4 109.8(4)
C1 N1 S2 118.6(3)
C4 N1 S2 118.9(4)
N3 N2 C18 113.8(5)
N2 N3 C21 115.4(5)
N1 C1 C2 103.5(4)
C5 C2 C1 126.1(4)
C5 C2 C3 125.0(4)
C1 C2 C3 108.8(4)
C4 C3 C2 103.3(4)
C4 C3 C18 113.9(4)
C2 C3 C18 114.8(4)
N1 C4 C3 103.0(4)
C2 C5 S1 123.7(4)
C7 C6 C11 121.4(5)
C7 C6 S1 119.7(4)
C11 C6 S1 118.9(4)
C8 C7 C6 118.6(5)
C7 C8 C9 120.6(6)
C10 C9 C8 119.5(6)
C11 C10 C9 120.5(5)
C10 C11 C6 119.4(5)
C17 C12 C13 119.8(6)
C17 C12 S2 120.3(5)
C13 C12 S2 119.9(5)
C14 C13 C12 119.8(6)
C13 C14 C15 121.7(7)
C14 C15 C16 117.3(8)
C14 C15 C27 121.9(8)
C16 C15 C27 120.8(7)
C17 C16 C15 121.9(7)
C16 C17 C12 119.4(6)
N2 C18 C19 112.6(5)
N2 C18 C20 106.7(4)
C19 C18 C20 111.7(5)
N2 C18 C3 102.2(4)
C19 C18 C3 112.1(4)
C20 C18 C3 111.1(4)
C22 C21 C26 119.4(5)
C22 C21 N3 117.3(5)
C26 C21 N3 123.2(5)
C21 C22 C23 121.5(6)
C22 C23 C24 119.0(6)
C25 C24 C23 120.3(6)
C24 C25 C26 119.7(7)
C25 C26 C21 120.1(6)

loop_
_geom_bond_atom_site_label_1
_geom_bond_atom_site_label_2
_geom_bond_distance
S1 O2 1.437(4)
S1 O1 1.438(4)
S1 C5 1.757(4)
S1 C6 1.769(5)
S2 O3 1.425(4)
S2 O4 1.442(4)
S2 N1 1.622(4)
S2 C12 1.759(7)
N1 C1 1.463(6)
N1 C4 1.484(6)
N2 N3 1.230(6)
N2 C18 1.491(7)
N3 C21 1.442(7)
C1 C2 1.516(7)
C2 C5 1.310(7)
C2 C3 1.535(7)
C3 C4 1.523(7)
C3 C18 1.560(8)
C6 C7 1.387(7)
C6 C11 1.391(7)
C7 C8 1.371(8)
C8 C9 1.399(8)
C9 C10 1.387(9)
C10 C11 1.363(7)
C12 C17 1.379(8)
C12 C13 1.385(8)
C13 C14 1.366(10)
C14 C15 1.382(9)
C15 C16 1.391(10)
C15 C27 1.494(13)
C16 C17 1.369(11)
C18 C19 1.503(8)
C18 C20 1.519(8)
C21 C22 1.365(8)
C21 C26 1.380(9)
C22 C23 1.368(8)
C23 C24 1.383(10)
C24 C25 1.376(9)
C25 C26 1.377(9)

loop_
_geom_torsion_atom_site_label_1
_geom_torsion_atom_site_label_2
_geom_torsion_atom_site_label_3
_geom_torsion_atom_site_label_4
_geom_torsion
O3 S2 N1 C1 -168.0(4)
O4 S2 N1 C1 -39.4(5)
C12 S2 N1 C1 75.2(5)
O3 S2 N1 C4 54.1(5)
O4 S2 N1 C4 -177.3(4)
C12 S2 N1 C4 -62.7(5)
C18 N2 N3 C21 -178.4(5)
C4 N1 C1 C2 -24.4(6)
S2 N1 C1 C2 -165.8(4)
N1 C1 C2 C5 -179.9(6)
N1 C1 C2 C3 3.8(6)
C5 C2 C3 C4 -159.5(6)
C1 C2 C3 C4 16.8(6)
C5 C2 C3 C18 76.0(7)
C1 C2 C3 C18 -107.7(5)
C1 N1 C4 C3 35.4(6)
S2 N1 C4 C3 176.6(4)
C2 C3 C4 N1 -30.4(5)
C18 C3 C4 N1 94.8(5)
C1 C2 C5 S1 -1.4(9)
C3 C2 C5 S1 174.3(4)
O2 S1 C5 C2 37.7(6)
O1 S1 C5 C2 -91.5(5)
C6 S1 C5 C2 154.2(5)
O2 S1 C6 C7 -0.3(5)
O1 S1 C6 C7 128.3(4)
C5 S1 C6 C7 -117.4(4)
O2 S1 C6 C11 -177.7(4)
O1 S1 C6 C11 -49.1(4)
C5 S1 C6 C11 65.2(4)
C11 C6 C7 C8 0.3(8)
S1 C6 C7 C8 -177.0(4)
C6 C7 C8 C9 0.0(9)
C7 C8 C9 C10 -0.5(10)
C8 C9 C10 C11 0.6(10)
C9 C10 C11 C6 -0.3(9)
C7 C6 C11 C10 -0.2(8)
S1 C6 C11 C10 177.2(4)
O3 S2 C12 C17 151.3(5)
O4 S2 C12 C17 19.9(6)
N1 S2 C12 C17 -93.1(5)
O3 S2 C12 C13 -27.2(5)
O4 S2 C12 C13 -158.7(5)
N1 S2 C12 C13 88.4(5)
C17 C12 C13 C14 -3.0(9)
S2 C12 C13 C14 175.5(5)
C12 C13 C14 C15 0.2(10)
C13 C14 C15 C16 2.6(11)
C13 C14 C15 C27 -178.2(8)
C14 C15 C16 C17 -2.7(12)
C27 C15 C16 C17 178.1(9)
C15 C16 C17 C12 0.0(12)
C13 C12 C17 C16 2.9(10)
S2 C12 C17 C16 -175.6(6)
N3 N2 C18 C19 -44.9(7)
N3 N2 C18 C20 77.9(6)
N3 N2 C18 C3 -165.4(5)
C4 C3 C18 N2 60.1(5)
C2 C3 C18 N2 178.8(4)
C4 C3 C18 C19 -60.8(6)
C2 C3 C18 C19 58.0(6)
C4 C3 C18 C20 173.6(4)
C2 C3 C18 C20 -67.7(6)
N2 N3 C21 C22 180.0(5)
N2 N3 C21 C26 0.7(9)
C26 C21 C22 C23 0.3(10)
N3 C21 C22 C23 -179.0(6)
C21 C22 C23 C24 -0.3(10)
C22 C23 C24 C25 -0.5(11)
C23 C24 C25 C26 1.3(12)
C24 C25 C26 C21 -1.4(12)
C22 C21 C26 C25 0.6(11)
N3 C21 C26 C25 179.8(7)
